data_1531705
loop_
_publ_author_name
'Jumas, J.C.'
'Philippot, E.'
'Maurin, M.'

_publ_section_title
;
 Sur les Composes Fluores et Oxyfluores du Tellure(IV). Synthese,
 Caracterisation et Etude Structurale de l'Acide
 Trioxotetrafluoroditellurique(IV), H2 Te2 O3 F4
;
_journal_name_full 'Journal of Fluorine Chemistry'
_journal_page_first 329
_journal_page_last 340
_journal_volume 8
_journal_year 1976
_chemical_formula_sum 'F4 H2 O3 Te2'
_chemical_name_systematic 'H2 Te2 O3 F4'
_space_group_IT_number 43
_symmetry_space_group_name_Hall 'F 2 -2d'
_symmetry_space_group_name_H-M 'F d d 2'
_cell_angle_alpha 90
_cell_angle_beta 90
_cell_angle_gamma 90
_cell_formula_units_Z 8
_cell_length_a 20.902
_cell_length_b 11.623
_cell_length_c 4.759
_cell_volume 1156.170
_citation_journal_id_ASTM JFLCAR
_cod_data_source_file Jumas_JFLCAR_1976_1604.cif
_cod_data_source_block H2F4O3Te2
_cod_original_cell_volume 1156.17
_cod_original_formula_sum 'H2 F4 O3 Te2'
_cod_database_code 1531705

loop_
_symmetry_equiv_pos_as_xyz
x,y,z
-x,-y,z
-x+1/4,y+1/4,z+1/4
x+3/4,-y+3/4,z+1/4
x,y+1/2,z+1/2
-x,-y+1/2,z+1/2
-x+1/4,y+3/4,z+3/4
x+3/4,-y+5/4,z+3/4
x+1/2,y,z+1/2
-x+1/2,-y,z+1/2
-x+3/4,y+1/4,z+3/4
x+5/4,-y+3/4,z+3/4
x+1/2,y+1/2,z
-x+1/2,-y+1/2,z
-x+3/4,y+3/4,z+1/4
x+5/4,-y+5/4,z+1/4

loop_
_atom_site_label
_atom_site_type_symbol
_atom_site_fract_x
_atom_site_fract_y
_atom_site_fract_z
_atom_site_occupancy
_atom_site_U_iso_or_equiv
Te1 Te+4 0.05153 0.10897 0 1 0.0
O1 O-2 0.25 0.25 0.0489 1 0.0
O2 O-2 0.12 0.3178 0.08 1 0.0
F2 F-1 0.1789 0.2193 0.4851 1 0.0
H1 H+1 0.095 0.38 -0.03 1 0.0
F1 F-1 -0.038 0.3003 0.165 1 0.0
